data_4302586
loop_
_publ_author_name
'Nail M. Shavaleev'
'Fr\'ed\'eric Gumy'
'Rosario Scopelliti'
'Jean-Claude G. B\"unzli'

_publ_section_title
;
Highly Luminescent Homoleptic Europium Chelates
;
_journal_name_full 'Inorganic Chemistry'
_journal_page_first 5611
_journal_page_last 5613
_journal_paper_doi 10.1021/ic9006372
_journal_volume 48
_journal_year 2009
_chemical_formula_moiety 'C57 H36 Eu N9 O6, 3(C2 H3 N)'
_chemical_formula_sum 'C63 H45 Eu N12 O6'
_chemical_formula_weight 1218.07
_chemical_name_systematic
; 
 ? 
;
_space_group_IT_number 2
_symmetry_cell_setting triclinic
_symmetry_space_group_name_Hall '-P 1'
_symmetry_space_group_name_H-M 'P -1'
_atom_sites_solution_hydrogens geom
_atom_sites_solution_primary direct
_atom_sites_solution_secondary difmap
_audit_creation_method SHELXL-97
_cell_angle_alpha 99.243(9)
_cell_angle_beta 103.240(10)
_cell_angle_gamma 104.936(11)
_cell_formula_units_Z 2
_cell_length_a 13.3872(18)
_cell_length_b 13.6014(18)
_cell_length_c 17.4666(18)
_cell_measurement_reflns_used 165
_cell_measurement_temperature 100(2)
_cell_measurement_theta_max 20.135
_cell_measurement_theta_min 3.875
_cell_volume 2908.5(7)
_computing_cell_refinement 'Dirax/lsq (Duisenberg & Schreurs, 1989-2000)'
_computing_data_collection 'Collect (Bruker AXS BV, 1997-2004)'
_computing_data_reduction 'EvalCCD (Duisenberg & Schreurs, 1990-2000)'
_computing_molecular_graphics 'Bruker SHELXTL'
_computing_publication_material 'Bruker SHELXTL'
_computing_structure_refinement 'SHELXL-97 (Sheldrick, 1997)'
_computing_structure_solution 'SHELXS-97 (Sheldrick, 1990)'
_diffrn_ambient_temperature 100(2)
_diffrn_measured_fraction_theta_full 0.993
_diffrn_measured_fraction_theta_max 0.993
_diffrn_measurement_device_type 'Bruker APEX II CCD'
_diffrn_measurement_method 'phi and omega scans'
_diffrn_radiation_monochromator graphite
_diffrn_radiation_source 'fine-focus sealed tube'
_diffrn_radiation_type MoK\a
_diffrn_radiation_wavelength 0.71073
_diffrn_reflns_av_R_equivalents 0.0000
_diffrn_reflns_av_sigmaI/netI 0.0642
_diffrn_reflns_limit_h_max 16
_diffrn_reflns_limit_h_min -17
_diffrn_reflns_limit_k_max 17
_diffrn_reflns_limit_k_min -17
_diffrn_reflns_limit_l_max 22
_diffrn_reflns_limit_l_min 0
_diffrn_reflns_number 13271
_diffrn_reflns_theta_full 27.50
_diffrn_reflns_theta_max 27.50
_diffrn_reflns_theta_min 3.33
_exptl_absorpt_coefficient_mu 1.140
_exptl_absorpt_correction_T_max 1.0000
_exptl_absorpt_correction_T_min 0.6008
_exptl_absorpt_correction_type multi-scan
_exptl_absorpt_process_details 'SADABS V2.10, G.M.Sheldrick, 2003'
_exptl_crystal_colour colourless
_exptl_crystal_density_diffrn 1.391
_exptl_crystal_density_method 'not measured'
_exptl_crystal_description prismatic
_exptl_crystal_F_000 1236
_exptl_crystal_size_max 0.41
_exptl_crystal_size_mid 0.20
_exptl_crystal_size_min 0.14
_platon_squeeze_details
;
;
_refine_diff_density_max 2.032
_refine_diff_density_min -1.429
_refine_diff_density_rms 0.133
_refine_ls_extinction_method none
_refine_ls_goodness_of_fit_ref 1.107
_refine_ls_hydrogen_treatment riding
_refine_ls_matrix_type full
_refine_ls_number_parameters 739
_refine_ls_number_reflns 13271
_refine_ls_number_restraints 0
_refine_ls_restrained_S_all 1.107
_refine_ls_R_factor_all 0.0717
_refine_ls_R_factor_gt 0.0498
_refine_ls_shift/su_max 0.001
_refine_ls_shift/su_mean 0.000
_refine_ls_structure_factor_coef Fsqd
_refine_ls_weighting_details 'calc w=1/[\s^2^(Fo^2^)+(0.0549P)^2^+3.9545P] where P=(Fo^2^+2Fc^2^)/3'
_refine_ls_weighting_scheme calc
_refine_ls_wR_factor_gt 0.1122
_refine_ls_wR_factor_ref 0.1233
_reflns_number_gt 10732
_reflns_number_total 13271
_reflns_threshold_expression >2sigma(I)
_cod_data_source_file ic9006372_si_002.cif
_cod_data_source_block ns52
_cod_depositor_comments
;
The following automatic conversions were performed:
'_symmetry_cell_setting' value 'Triclinic' changed to 'triclinic'
according to '/home/saulius/struct/CIF-dictionaries/cif_core.dic'
dictionary named 'cif_core.dic' version 2.4.1 from 2010-06-29.

Automatic conversion script
Id: cif_fix_enum 1527 2010-12-29 10:47:43Z saulius 
;
_cod_original_cell_volume 2908.5(6)
_cod_database_code 4302586

loop_
_symmetry_equiv_pos_as_xyz
'x, y, z'
'-x, -y, -z'

loop_
_atom_site_label
_atom_site_type_symbol
_atom_site_fract_x
_atom_site_fract_y
_atom_site_fract_z
_atom_site_U_iso_or_equiv
_atom_site_adp_type
_atom_site_occupancy
_atom_site_symmetry_multiplicity
_atom_site_calc_flag
_atom_site_refinement_flags
_atom_site_disorder_assembly
_atom_site_disorder_group
Eu1 Eu 0.426203(17) 0.371766(15) 0.210785(11) 0.01896(7) Uani 1 1 d . . .
O1 O 0.2952(3) 0.4125(2) 0.11500(17) 0.0282(7) Uani 1 1 d . . .
O2 O 0.1609(3) 0.4824(3) 0.0800(2) 0.0444(9) Uani 1 1 d . . .
O3 O 0.5009(2) 0.5522(2) 0.26680(16) 0.0239(6) Uani 1 1 d . . .
O4 O 0.5942(3) 0.7161(2) 0.26990(17) 0.0325(7) Uani 1 1 d . . .
O5 O 0.6119(2) 0.3714(2) 0.24641(16) 0.0240(6) Uani 1 1 d . . .
O6 O 0.7158(3) 0.2772(2) 0.20787(18) 0.0301(7) Uani 1 1 d . . .
N1 N 0.2899(3) 0.4414(2) 0.2671(2) 0.0203(7) Uani 1 1 d . . .
N2 N 0.4405(3) 0.3805(2) 0.36637(19) 0.0183(6) Uani 1 1 d . . .
N3 N 0.3562(3) 0.3783(3) 0.46456(19) 0.0201(7) Uani 1 1 d . . .
N4 N 0.5410(3) 0.4737(3) 0.13333(19) 0.0221(7) Uani 1 1 d . . .
N5 N 0.4347(3) 0.2690(3) 0.0750(2) 0.0240(7) Uani 1 1 d . . .
N6 N 0.5286(3) 0.2438(3) -0.0146(2) 0.0261(8) Uani 1 1 d . . .
N7 N 0.4602(3) 0.2003(3) 0.24049(19) 0.0201(7) Uani 1 1 d . . .
N8 N 0.2524(3) 0.2065(2) 0.20238(19) 0.0208(7) Uani 1 1 d . . .
N9 N 0.1997(3) 0.0898(3) 0.2749(2) 0.0216(7) Uani 1 1 d . . .
C1 C 0.2281(4) 0.4598(3) 0.1303(3) 0.0290(10) Uani 1 1 d . . .
C2 C 0.2298(3) 0.4851(3) 0.2191(3) 0.0258(9) Uani 1 1 d . . .
C3 C 0.1703(4) 0.5456(4) 0.2478(3) 0.0336(10) Uani 1 1 d . . .
H3 H 0.1291 0.5765 0.2127 0.040 Uiso 1 1 calc R . .
C4 C 0.1727(4) 0.5593(4) 0.3283(3) 0.0359(11) Uani 1 1 d . . .
H4 H 0.1343 0.6015 0.3495 0.043 Uiso 1 1 calc R . .
C5 C 0.2317(4) 0.5112(3) 0.3790(3) 0.0286(9) Uani 1 1 d . . .
H5 H 0.2321 0.5178 0.4340 0.034 Uiso 1 1 calc R . .
C6 C 0.2895(3) 0.4533(3) 0.3456(2) 0.0205(8) Uani 1 1 d . . .
C7 C 0.3612(3) 0.4031(3) 0.3919(2) 0.0181(8) Uani 1 1 d . . .
C8 C 0.4408(3) 0.3368(3) 0.4882(2) 0.0195(8) Uani 1 1 d . . .
C9 C 0.4707(3) 0.2945(3) 0.5546(2) 0.0237(8) Uani 1 1 d . . .
H9 H 0.4343 0.2932 0.5953 0.028 Uiso 1 1 calc R . .
C10 C 0.5560(4) 0.2549(4) 0.5575(3) 0.0311(10) Uani 1 1 d . . .
H10 H 0.5781 0.2238 0.6008 0.037 Uiso 1 1 calc R . .
C11 C 0.6112(4) 0.2592(4) 0.4980(3) 0.0305(10) Uani 1 1 d . . .
H11 H 0.6703 0.2319 0.5026 0.037 Uiso 1 1 calc R . .
C12 C 0.5815(4) 0.3025(3) 0.4327(2) 0.0248(9) Uani 1 1 d . . .
H12 H 0.6205 0.3068 0.3936 0.030 Uiso 1 1 calc R . .
C13 C 0.4926(3) 0.3393(3) 0.4264(2) 0.0197(8) Uani 1 1 d . . .
C14 C 0.2698(3) 0.3692(3) 0.5023(2) 0.0202(8) Uani 1 1 d . . .
C15 C 0.1682(3) 0.2995(3) 0.4602(3) 0.0250(9) Uani 1 1 d . . .
H15 H 0.1545 0.2612 0.4064 0.030 Uiso 1 1 calc R . .
C16 C 0.0874(4) 0.2872(4) 0.4988(3) 0.0304(10) Uani 1 1 d . . .
H16 H 0.0175 0.2402 0.4712 0.037 Uiso 1 1 calc R . .
C17 C 0.1084(4) 0.3437(4) 0.5780(3) 0.0314(10) Uani 1 1 d . . .
H17 H 0.0527 0.3348 0.6040 0.038 Uiso 1 1 calc R . .
C18 C 0.2106(4) 0.4128(4) 0.6190(3) 0.0290(9) Uani 1 1 d . . .
H18 H 0.2243 0.4509 0.6729 0.035 Uiso 1 1 calc R . .
C19 C 0.2922(3) 0.4263(3) 0.5816(2) 0.0219(8) Uani 1 1 d . . .
H19 H 0.3620 0.4733 0.6093 0.026 Uiso 1 1 calc R . .
C20 C 0.5578(4) 0.6202(3) 0.2396(2) 0.0239(9) Uani 1 1 d . . .
C21 C 0.5840(4) 0.5775(3) 0.1627(2) 0.0240(9) Uani 1 1 d . . .
C22 C 0.6509(4) 0.6402(3) 0.1272(2) 0.0261(9) Uani 1 1 d . . .
H22 H 0.6801 0.7136 0.1488 0.031 Uiso 1 1 calc R . .
C23 C 0.6742(4) 0.5933(3) 0.0595(3) 0.0270(9) Uani 1 1 d . . .
H23 H 0.7187 0.6344 0.0337 0.032 Uiso 1 1 calc R . .
C24 C 0.6314(4) 0.4851(3) 0.0296(2) 0.0241(9) Uani 1 1 d . . .
H24 H 0.6464 0.4515 -0.0166 0.029 Uiso 1 1 calc R . .
C25 C 0.5663(4) 0.4273(3) 0.0689(2) 0.0237(9) Uani 1 1 d . . .
C26 C 0.5126(4) 0.3136(3) 0.0445(2) 0.0239(9) Uani 1 1 d . . .
C27 C 0.4529(4) 0.1473(3) -0.0235(2) 0.0261(9) Uani 1 1 d . . .
C28 C 0.4317(4) 0.0496(3) -0.0750(3) 0.0313(10) Uani 1 1 d . . .
H28 H 0.4726 0.0392 -0.1117 0.038 Uiso 1 1 calc R . .
C29 C 0.3474(4) -0.0313(3) -0.0696(3) 0.0356(11) Uani 1 1 d . . .
H29 H 0.3294 -0.0987 -0.1040 0.043 Uiso 1 1 calc R . .
C30 C 0.2884(4) -0.0157(3) -0.0145(3) 0.0345(11) Uani 1 1 d . . .
H30 H 0.2310 -0.0728 -0.0131 0.041 Uiso 1 1 calc R . .
C31 C 0.3113(4) 0.0807(3) 0.0382(3) 0.0299(10) Uani 1 1 d . . .
H31 H 0.2721 0.0898 0.0763 0.036 Uiso 1 1 calc R . .
C32 C 0.3949(4) 0.1644(3) 0.0327(2) 0.0272(9) Uani 1 1 d . . .
C33 C 0.6171(4) 0.2548(3) -0.0509(3) 0.0291(10) Uani 1 1 d . . .
C34 C 0.7184(4) 0.2697(4) -0.0028(3) 0.0344(11) Uani 1 1 d . . .
H34 H 0.7316 0.2766 0.0540 0.041 Uiso 1 1 calc R . .
C35 C 0.8027(5) 0.2746(4) -0.0389(3) 0.0425(12) Uani 1 1 d . . .
H35 H 0.8740 0.2864 -0.0066 0.051 Uiso 1 1 calc R . .
C36 C 0.7808(5) 0.2621(4) -0.1224(3) 0.0432(14) Uani 1 1 d . . .
H36 H 0.8374 0.2639 -0.1470 0.052 Uiso 1 1 calc R . .
C37 C 0.6783(5) 0.2471(4) -0.1695(3) 0.0422(13) Uani 1 1 d . . .
H37 H 0.6651 0.2396 -0.2263 0.051 Uiso 1 1 calc R . .
C38 C 0.5925(5) 0.2427(3) -0.1350(3) 0.0348(11) Uani 1 1 d . . .
H38 H 0.5213 0.2321 -0.1671 0.042 Uiso 1 1 calc R . .
C39 C 0.6364(3) 0.2876(3) 0.2302(2) 0.0232(8) Uani 1 1 d . . .
C40 C 0.5576(3) 0.1915(3) 0.2425(2) 0.0208(8) Uani 1 1 d . . .
C41 C 0.5873(3) 0.1049(3) 0.2592(2) 0.0235(8) Uani 1 1 d . . .
H41 H 0.6572 0.1005 0.2601 0.028 Uiso 1 1 calc R . .
C42 C 0.5117(4) 0.0249(3) 0.2745(3) 0.0267(9) Uani 1 1 d . . .
H42 H 0.5302 -0.0345 0.2875 0.032 Uiso 1 1 calc R . .
C43 C 0.4095(4) 0.0317(3) 0.2708(2) 0.0252(9) Uani 1 1 d . . .
H43 H 0.3566 -0.0235 0.2797 0.030 Uiso 1 1 calc R . .
C44 C 0.3856(3) 0.1221(3) 0.2537(2) 0.0210(8) Uani 1 1 d . . .
C45 C 0.2805(3) 0.1405(3) 0.2448(2) 0.0208(8) Uani 1 1 d . . .
C46 C 0.1119(3) 0.1254(3) 0.2471(2) 0.0219(8) Uani 1 1 d . . .
C47 C 0.0100(4) 0.1010(3) 0.2595(3) 0.0277(9) Uani 1 1 d . . .
H47 H -0.0103 0.0540 0.2920 0.033 Uiso 1 1 calc R . .
C48 C -0.0595(4) 0.1490(4) 0.2217(3) 0.0336(10) Uani 1 1 d . . .
H48 H -0.1299 0.1349 0.2284 0.040 Uiso 1 1 calc R . .
C49 C -0.0295(4) 0.2188(4) 0.1731(3) 0.0315(10) Uani 1 1 d . . .
H49 H -0.0801 0.2495 0.1474 0.038 Uiso 1 1 calc R . .
C50 C 0.0726(4) 0.2430(3) 0.1625(3) 0.0273(9) Uani 1 1 d . . .
H50 H 0.0928 0.2898 0.1298 0.033 Uiso 1 1 calc R . .
C51 C 0.1457(3) 0.1964(3) 0.2015(2) 0.0226(8) Uani 1 1 d . . .
C52 C 0.2041(3) 0.0243(3) 0.3320(2) 0.0228(8) Uani 1 1 d . . .
C53 C 0.2754(4) 0.0647(4) 0.4090(3) 0.0319(10) Uani 1 1 d . . .
H53 H 0.3240 0.1337 0.4230 0.038 Uiso 1 1 calc R . .
C54 C 0.2754(5) 0.0029(4) 0.4658(3) 0.0410(12) Uani 1 1 d . . .
H54 H 0.3243 0.0298 0.5185 0.049 Uiso 1 1 calc R . .
C55 C 0.2037(5) -0.0978(4) 0.4451(3) 0.0438(14) Uani 1 1 d . . .
H55 H 0.2022 -0.1393 0.4840 0.053 Uiso 1 1 calc R . .
C56 C 0.1347(4) -0.1372(4) 0.3677(4) 0.0416(12) Uani 1 1 d . . .
H56 H 0.0869 -0.2066 0.3534 0.050 Uiso 1 1 calc R . .
C57 C 0.1342(4) -0.0767(4) 0.3102(3) 0.0321(10) Uani 1 1 d . . .
H57 H 0.0866 -0.1044 0.2571 0.038 Uiso 1 1 calc R . .
C58 C -0.0968(7) -0.1760(8) 0.0531(6) 0.111(4) Uani 1 1 d . . .
H58A H -0.0930 -0.2428 0.0658 0.166 Uiso 1 1 calc R . .
H58B H -0.1312 -0.1875 -0.0049 0.166 Uiso 1 1 calc R . .
H58C H -0.1391 -0.1468 0.0841 0.166 Uiso 1 1 calc R . .
C59 C 0.0127(5) -0.1027(5) 0.0744(3) 0.0480(14) Uani 1 1 d . . .
N10 N 0.0970(5) -0.0505(4) 0.0913(4) 0.0666(16) Uani 1 1 d . . .
C60 C 0.0722(5) 0.6099(5) 0.6385(3) 0.0500(14) Uani 1 1 d . . .
H60A H 0.0130 0.6399 0.6379 0.075 Uiso 1 1 calc R . .
H60B H 0.1316 0.6461 0.6876 0.075 Uiso 1 1 calc R . .
H60C H 0.0468 0.5353 0.6378 0.075 Uiso 1 1 calc R . .
C61 C 0.1097(4) 0.6223(4) 0.5678(3) 0.0428(13) Uani 1 1 d . . .
N11 N 0.1368(4) 0.6316(5) 0.5113(3) 0.0588(14) Uani 1 1 d . . .
C62 C 0.8306(5) -0.1297(5) 0.3668(5) 0.071(2) Uani 1 1 d . . .
H62A H 0.8492 -0.1316 0.4241 0.107 Uiso 1 1 calc R . .
H62B H 0.8881 -0.1411 0.3439 0.107 Uiso 1 1 calc R . .
H62C H 0.7628 -0.1847 0.3376 0.107 Uiso 1 1 calc R . .
C63 C 0.8183(5) -0.0278(6) 0.3593(4) 0.0531(16) Uani 1 1 d . . .
N12 N 0.8108(5) 0.0528(6) 0.3556(4) 0.078(2) Uani 1 1 d . . .

loop_
_atom_site_aniso_label
_atom_site_aniso_U_11
_atom_site_aniso_U_22
_atom_site_aniso_U_33
_atom_site_aniso_U_23
_atom_site_aniso_U_13
_atom_site_aniso_U_12
Eu1 0.02177(11) 0.01504(10) 0.01543(10) 0.00310(7) 0.00310(7) -0.00002(7)
O1 0.0330(18) 0.0241(15) 0.0218(14) 0.0077(12) 0.0004(13) 0.0040(14)
O2 0.048(2) 0.0362(19) 0.041(2) 0.0185(16) -0.0092(17) 0.0121(18)
O3 0.0305(17) 0.0155(13) 0.0201(14) 0.0026(11) 0.0091(12) -0.0032(12)
O4 0.047(2) 0.0185(15) 0.0221(15) -0.0006(12) 0.0116(14) -0.0054(14)
O5 0.0227(16) 0.0216(14) 0.0218(14) 0.0041(11) 0.0043(12) -0.0010(12)
O6 0.0231(16) 0.0332(17) 0.0322(16) 0.0041(14) 0.0131(13) 0.0031(14)
N1 0.0170(17) 0.0134(15) 0.0259(17) 0.0053(13) 0.0028(14) -0.0008(13)
N2 0.0176(17) 0.0151(15) 0.0179(15) 0.0011(12) 0.0035(13) 0.0005(13)
N3 0.0180(17) 0.0186(16) 0.0206(16) 0.0032(13) 0.0051(13) 0.0019(14)
N4 0.029(2) 0.0151(16) 0.0147(15) 0.0000(13) 0.0036(14) -0.0006(14)
N5 0.032(2) 0.0139(16) 0.0187(16) 0.0010(13) 0.0043(15) -0.0011(15)
N6 0.036(2) 0.0168(16) 0.0209(17) 0.0018(14) 0.0081(15) 0.0017(16)
N7 0.0227(18) 0.0173(16) 0.0164(15) 0.0001(13) 0.0048(13) 0.0024(14)
N8 0.0207(18) 0.0144(15) 0.0211(16) 0.0020(13) 0.0027(14) -0.0009(14)
N9 0.0218(18) 0.0171(16) 0.0220(17) 0.0042(13) 0.0054(14) 0.0003(14)
C1 0.029(2) 0.021(2) 0.031(2) 0.0128(18) -0.0003(19) -0.0004(18)
C2 0.020(2) 0.019(2) 0.034(2) 0.0095(17) 0.0017(18) 0.0001(17)
C3 0.025(2) 0.032(2) 0.047(3) 0.021(2) 0.007(2) 0.010(2)
C4 0.036(3) 0.034(3) 0.054(3) 0.022(2) 0.024(2) 0.019(2)
C5 0.025(2) 0.028(2) 0.036(2) 0.0102(19) 0.0111(19) 0.0097(19)
C6 0.017(2) 0.0139(18) 0.026(2) 0.0050(15) 0.0051(16) -0.0013(15)
C7 0.018(2) 0.0150(18) 0.0178(18) 0.0018(14) 0.0035(15) 0.0011(15)
C8 0.019(2) 0.0172(18) 0.0171(18) -0.0010(15) 0.0020(15) 0.0015(16)
C9 0.023(2) 0.025(2) 0.0170(19) 0.0012(16) 0.0032(16) 0.0023(18)
C10 0.031(3) 0.039(3) 0.019(2) 0.0080(19) -0.0022(18) 0.010(2)
C11 0.029(2) 0.036(3) 0.030(2) 0.0083(19) 0.0046(19) 0.017(2)
C12 0.024(2) 0.028(2) 0.0195(19) 0.0038(17) 0.0039(17) 0.0059(18)
C13 0.017(2) 0.0155(18) 0.0218(19) 0.0015(15) 0.0040(15) 0.0007(15)
C14 0.020(2) 0.0217(19) 0.0211(19) 0.0082(16) 0.0089(16) 0.0054(16)
C15 0.022(2) 0.022(2) 0.026(2) 0.0019(17) 0.0041(17) 0.0015(17)
C16 0.021(2) 0.027(2) 0.036(2) 0.0068(19) 0.0059(19) -0.0011(19)
C17 0.025(2) 0.034(2) 0.039(3) 0.013(2) 0.017(2) 0.006(2)
C18 0.032(3) 0.034(2) 0.021(2) 0.0046(18) 0.0104(18) 0.009(2)
C19 0.020(2) 0.0198(19) 0.0221(19) 0.0017(16) 0.0043(16) 0.0039(17)
C20 0.028(2) 0.019(2) 0.0180(19) 0.0022(16) 0.0049(17) -0.0002(17)
C21 0.032(2) 0.0158(19) 0.0160(19) 0.0027(15) 0.0015(17) -0.0020(17)
C22 0.030(2) 0.0177(19) 0.022(2) 0.0031(16) 0.0035(18) -0.0015(18)
C23 0.028(2) 0.022(2) 0.024(2) 0.0057(17) 0.0045(18) -0.0019(18)
C24 0.033(2) 0.0185(19) 0.0180(19) 0.0037(15) 0.0077(17) 0.0036(18)
C25 0.031(2) 0.0193(19) 0.0182(19) 0.0060(16) 0.0047(17) 0.0043(18)
C26 0.035(2) 0.0169(19) 0.0166(19) 0.0023(15) 0.0054(17) 0.0049(18)
C27 0.034(3) 0.020(2) 0.020(2) 0.0049(16) 0.0072(18) 0.0014(18)
C28 0.041(3) 0.023(2) 0.023(2) -0.0020(17) 0.0070(19) 0.005(2)
C29 0.052(3) 0.016(2) 0.026(2) -0.0035(17) 0.007(2) -0.001(2)
C30 0.041(3) 0.020(2) 0.032(2) 0.0007(18) 0.009(2) -0.006(2)
C31 0.039(3) 0.018(2) 0.024(2) 0.0001(17) 0.0079(19) -0.0037(19)
C32 0.035(3) 0.019(2) 0.0177(19) -0.0008(16) 0.0030(18) -0.0011(18)
C33 0.047(3) 0.0148(19) 0.027(2) 0.0057(17) 0.018(2) 0.0043(19)
C34 0.048(3) 0.026(2) 0.035(2) 0.012(2) 0.019(2) 0.013(2)
C35 0.052(3) 0.034(3) 0.052(3) 0.018(2) 0.026(3) 0.016(3)
C36 0.065(4) 0.022(2) 0.057(3) 0.013(2) 0.044(3) 0.012(3)
C37 0.069(4) 0.021(2) 0.033(3) 0.0023(19) 0.028(3) -0.004(2)
C38 0.055(3) 0.017(2) 0.026(2) 0.0022(17) 0.013(2) -0.001(2)
C39 0.022(2) 0.024(2) 0.0173(19) 0.0016(16) 0.0030(16) 0.0000(17)
C40 0.019(2) 0.022(2) 0.0183(18) 0.0027(15) 0.0073(16) 0.0015(16)
C41 0.021(2) 0.025(2) 0.022(2) 0.0009(16) 0.0053(16) 0.0064(17)
C42 0.032(2) 0.020(2) 0.029(2) 0.0054(17) 0.0068(19) 0.0103(19)
C43 0.031(2) 0.0167(19) 0.028(2) 0.0056(16) 0.0107(18) 0.0041(18)
C44 0.021(2) 0.0208(19) 0.0179(18) 0.0026(15) 0.0071(16) 0.0003(16)
C45 0.023(2) 0.0139(18) 0.0181(18) -0.0002(15) 0.0043(16) -0.0026(16)
C46 0.021(2) 0.0180(19) 0.0208(19) 0.0009(15) 0.0020(16) 0.0008(16)
C47 0.022(2) 0.027(2) 0.029(2) 0.0065(18) 0.0054(18) -0.0009(18)
C48 0.021(2) 0.029(2) 0.042(3) 0.004(2) 0.006(2) -0.0016(19)
C49 0.023(2) 0.028(2) 0.037(2) 0.0082(19) -0.0016(19) 0.0068(19)
C50 0.023(2) 0.024(2) 0.030(2) 0.0077(18) 0.0031(18) 0.0007(18)
C51 0.017(2) 0.0202(19) 0.022(2) 0.0020(16) 0.0012(16) -0.0016(16)
C52 0.023(2) 0.0172(19) 0.028(2) 0.0079(16) 0.0096(17) 0.0037(17)
C53 0.035(3) 0.031(2) 0.029(2) 0.0091(19) 0.008(2) 0.007(2)
C54 0.044(3) 0.052(3) 0.035(3) 0.022(2) 0.011(2) 0.021(3)
C55 0.063(4) 0.043(3) 0.056(3) 0.037(3) 0.037(3) 0.034(3)
C56 0.040(3) 0.030(3) 0.065(4) 0.025(3) 0.025(3) 0.011(2)
C57 0.025(2) 0.026(2) 0.044(3) 0.013(2) 0.011(2) 0.0019(19)
C58 0.064(6) 0.141(9) 0.087(6) 0.024(6) 0.013(5) -0.028(6)
C59 0.054(4) 0.039(3) 0.045(3) 0.008(2) 0.018(3) 0.003(3)
N10 0.065(4) 0.043(3) 0.077(4) -0.011(3) 0.037(3) -0.007(3)
C60 0.034(3) 0.071(4) 0.036(3) -0.003(3) 0.003(2) 0.016(3)
C61 0.021(2) 0.051(3) 0.048(3) -0.004(3) 0.004(2) 0.013(2)
N11 0.036(3) 0.075(4) 0.072(4) 0.012(3) 0.026(3) 0.021(3)
C62 0.039(4) 0.052(4) 0.109(6) 0.032(4) 0.006(4) -0.003(3)
C63 0.036(3) 0.085(5) 0.057(4) 0.038(3) 0.021(3) 0.029(3)
N12 0.081(5) 0.119(6) 0.090(4) 0.073(4) 0.055(4) 0.068(4)

loop_
_atom_type_symbol
_atom_type_description
_atom_type_scat_dispersion_real
_atom_type_scat_dispersion_imag
_atom_type_scat_source
C C 0.0033 0.0016 'International Tables Vol C Tables 4.2.6.8 and 6.1.1.4'
H H 0.0000 0.0000 'International Tables Vol C Tables 4.2.6.8 and 6.1.1.4'
N N 0.0061 0.0033 'International Tables Vol C Tables 4.2.6.8 and 6.1.1.4'
O O 0.0106 0.0060 'International Tables Vol C Tables 4.2.6.8 and 6.1.1.4'
Eu Eu -0.1578 3.6682 'International Tables Vol C Tables 4.2.6.8 and 6.1.1.4'

loop_
_geom_angle_atom_site_label_1
_geom_angle_atom_site_label_2
_geom_angle_atom_site_label_3
_geom_angle
_geom_angle_site_symmetry_1
_geom_angle_site_symmetry_3
_geom_angle_publ_flag
O3 Eu1 O1 87.05(10) . . ?
O3 Eu1 O5 84.29(10) . . ?
O1 Eu1 O5 143.38(10) . . ?
O3 Eu1 N4 64.71(10) . . ?
O1 Eu1 N4 77.83(11) . . ?
O5 Eu1 N4 66.29(10) . . ?
O3 Eu1 N1 70.41(10) . . ?
O1 Eu1 N1 64.46(10) . . ?
O5 Eu1 N1 142.40(10) . . ?
N4 Eu1 N1 121.77(10) . . ?
O3 Eu1 N5 127.19(10) . . ?
O1 Eu1 N5 78.07(11) . . ?
O5 Eu1 N5 79.17(11) . . ?
N4 Eu1 N5 62.68(10) . . ?
N1 Eu1 N5 138.34(11) . . ?
O3 Eu1 N7 137.77(10) . . ?
O1 Eu1 N7 135.12(10) . . ?
O5 Eu1 N7 63.21(10) . . ?
N4 Eu1 N7 118.13(11) . . ?
N1 Eu1 N7 119.96(10) . . ?
N5 Eu1 N7 74.73(10) . . ?
O3 Eu1 N2 78.60(9) . . ?
O1 Eu1 N2 127.38(10) . . ?
O5 Eu1 N2 85.50(10) . . ?
N4 Eu1 N2 134.84(10) . . ?
N1 Eu1 N2 63.01(10) . . ?
N5 Eu1 N2 147.68(10) . . ?
N7 Eu1 N2 72.97(10) . . ?
O3 Eu1 N8 140.57(10) . . ?
O1 Eu1 N8 82.47(10) . . ?
O5 Eu1 N8 124.73(10) . . ?
N4 Eu1 N8 146.97(10) . . ?
N1 Eu1 N8 70.76(10) . . ?
N5 Eu1 N8 87.55(10) . . ?
N7 Eu1 N8 61.54(10) . . ?
N2 Eu1 N8 78.06(10) . . ?
C1 O1 Eu1 126.6(3) . . ?
C20 O3 Eu1 127.9(2) . . ?
C39 O5 Eu1 121.4(3) . . ?
C2 N1 C6 118.6(4) . . ?
C2 N1 Eu1 116.6(3) . . ?
C6 N1 Eu1 123.6(3) . . ?
C7 N2 C13 105.1(3) . . ?
C7 N2 Eu1 116.2(2) . . ?
C13 N2 Eu1 135.8(2) . . ?
C7 N3 C8 106.3(3) . . ?
C7 N3 C14 129.3(3) . . ?
C8 N3 C14 122.7(3) . . ?
C21 N4 C25 119.2(4) . . ?
C21 N4 Eu1 117.2(3) . . ?
C25 N4 Eu1 123.4(3) . . ?
C26 N5 C32 105.5(3) . . ?
C26 N5 Eu1 117.3(3) . . ?
C32 N5 Eu1 134.9(3) . . ?
C26 N6 C27 106.3(3) . . ?
C26 N6 C33 129.9(4) . . ?
C27 N6 C33 122.6(3) . . ?
C40 N7 C44 119.8(3) . . ?
C40 N7 Eu1 116.6(3) . . ?
C44 N7 Eu1 123.6(3) . . ?
C45 N8 C51 105.2(3) . . ?
C45 N8 Eu1 112.1(3) . . ?
C51 N8 Eu1 134.0(2) . . ?
C45 N9 C46 106.0(3) . . ?
C45 N9 C52 129.3(4) . . ?
C46 N9 C52 124.2(3) . . ?
O2 C1 O1 126.3(4) . . ?
O2 C1 C2 118.4(4) . . ?
O1 C1 C2 115.2(4) . . ?
N1 C2 C3 122.4(4) . . ?
N1 C2 C1 114.8(4) . . ?
C3 C2 C1 122.8(4) . . ?
C4 C3 C2 118.3(4) . . ?
C4 C3 H3 120.8 . . ?
C2 C3 H3 120.8 . . ?
C3 C4 C5 120.3(4) . . ?
C3 C4 H4 119.9 . . ?
C5 C4 H4 119.9 . . ?
C6 C5 C4 117.5(4) . . ?
C6 C5 H5 121.3 . . ?
C4 C5 H5 121.3 . . ?
N1 C6 C5 122.8(4) . . ?
N1 C6 C7 112.8(3) . . ?
C5 C6 C7 124.3(4) . . ?
N2 C7 N3 113.3(3) . . ?
N2 C7 C6 121.4(3) . . ?
N3 C7 C6 125.3(3) . . ?
C9 C8 N3 131.2(4) . . ?
C9 C8 C13 123.3(4) . . ?
N3 C8 C13 105.4(3) . . ?
C10 C9 C8 116.2(4) . . ?
C10 C9 H9 121.9 . . ?
C8 C9 H9 121.9 . . ?
C9 C10 C11 121.6(4) . . ?
C9 C10 H10 119.2 . . ?
C11 C10 H10 119.2 . . ?
C12 C11 C10 121.7(4) . . ?
C12 C11 H11 119.1 . . ?
C10 C11 H11 119.1 . . ?
C11 C12 C13 117.8(4) . . ?
C11 C12 H12 121.1 . . ?
C13 C12 H12 121.1 . . ?
C12 C13 N2 131.0(4) . . ?
C12 C13 C8 119.2(4) . . ?
N2 C13 C8 109.9(3) . . ?
C15 C14 C19 121.9(4) . . ?
C15 C14 N3 119.0(3) . . ?
C19 C14 N3 118.9(4) . . ?
C16 C15 C14 118.4(4) . . ?
C16 C15 H15 120.8 . . ?
C14 C15 H15 120.8 . . ?
C15 C16 C17 120.3(4) . . ?
C15 C16 H16 119.8 . . ?
C17 C16 H16 119.8 . . ?
C18 C17 C16 120.3(4) . . ?
C18 C17 H17 119.8 . . ?
C16 C17 H17 119.8 . . ?
C19 C18 C17 120.2(4) . . ?
C19 C18 H18 119.9 . . ?
C17 C18 H18 119.9 . . ?
C18 C19 C14 118.7(4) . . ?
C18 C19 H19 120.7 . . ?
C14 C19 H19 120.7 . . ?
O4 C20 O3 126.4(4) . . ?
O4 C20 C21 118.3(4) . . ?
O3 C20 C21 115.3(3) . . ?
N4 C21 C22 122.1(4) . . ?
N4 C21 C20 114.8(3) . . ?
C22 C21 C20 123.0(4) . . ?
C23 C22 C21 118.7(4) . . ?
C23 C22 H22 120.6 . . ?
C21 C22 H22 120.6 . . ?
C22 C23 C24 119.4(4) . . ?
C22 C23 H23 120.3 . . ?
C24 C23 H23 120.3 . . ?
C25 C24 C23 118.7(4) . . ?
C25 C24 H24 120.7 . . ?
C23 C24 H24 120.7 . . ?
N4 C25 C24 121.8(4) . . ?
N4 C25 C26 112.3(3) . . ?
C24 C25 C26 125.8(4) . . ?
N5 C26 N6 112.8(4) . . ?
N5 C26 C25 121.0(4) . . ?
N6 C26 C25 126.1(4) . . ?
N6 C27 C28 131.1(4) . . ?
N6 C27 C32 105.9(3) . . ?
C28 C27 C32 123.0(4) . . ?
C29 C28 C27 116.4(4) . . ?
C29 C28 H28 121.8 . . ?
C27 C28 H28 121.8 . . ?
C28 C29 C30 121.5(4) . . ?
C28 C29 H29 119.3 . . ?
C30 C29 H29 119.3 . . ?
C31 C30 C29 122.1(4) . . ?
C31 C30 H30 118.9 . . ?
C29 C30 H30 118.9 . . ?
C30 C31 C32 117.4(4) . . ?
C30 C31 H31 121.3 . . ?
C32 C31 H31 121.3 . . ?
N5 C32 C31 130.9(4) . . ?
N5 C32 C27 109.5(4) . . ?
C31 C32 C27 119.6(4) . . ?
C34 C33 C38 123.2(5) . . ?
C34 C33 N6 118.9(4) . . ?
C38 C33 N6 117.7(5) . . ?
C33 C34 C35 118.6(5) . . ?
C33 C34 H34 120.7 . . ?
C35 C34 H34 120.7 . . ?
C36 C35 C34 119.6(6) . . ?
C36 C35 H35 120.2 . . ?
C34 C35 H35 120.2 . . ?
C37 C36 C35 120.7(5) . . ?
C37 C36 H36 119.7 . . ?
C35 C36 H36 119.7 . . ?
C36 C37 C38 121.0(5) . . ?
C36 C37 H37 119.5 . . ?
C38 C37 H37 119.5 . . ?
C33 C38 C37 116.8(5) . . ?
C33 C38 H38 121.6 . . ?
C37 C38 H38 121.6 . . ?
O6 C39 O5 127.6(4) . . ?
O6 C39 C40 118.9(4) . . ?
O5 C39 C40 113.5(3) . . ?
N7 C40 C41 122.6(4) . . ?
N7 C40 C39 114.6(3) . . ?
C41 C40 C39 122.7(4) . . ?
C40 C41 C42 118.1(4) . . ?
C40 C41 H41 121.0 . . ?
C42 C41 H41 121.0 . . ?
C43 C42 C41 120.0(4) . . ?
C43 C42 H42 120.0 . . ?
C41 C42 H42 120.0 . . ?
C42 C43 C44 118.6(4) . . ?
C42 C43 H43 120.7 . . ?
C44 C43 H43 120.7 . . ?
N7 C44 C43 121.0(4) . . ?
N7 C44 C45 113.4(3) . . ?
C43 C44 C45 125.6(4) . . ?
N8 C45 N9 112.9(4) . . ?
N8 C45 C44 121.5(4) . . ?
N9 C45 C44 125.5(3) . . ?
C47 C46 C51 123.6(4) . . ?
C47 C46 N9 130.6(4) . . ?
C51 C46 N9 105.7(4) . . ?
C48 C47 C46 116.0(4) . . ?
C48 C47 H47 122.0 . . ?
C46 C47 H47 122.0 . . ?
C47 C48 C49 122.1(4) . . ?
C47 C48 H48 119.0 . . ?
C49 C48 H48 119.0 . . ?
C50 C49 C48 121.0(4) . . ?
C50 C49 H49 119.5 . . ?
C48 C49 H49 119.5 . . ?
C49 C50 C51 118.1(4) . . ?
C49 C50 H50 121.0 . . ?
C51 C50 H50 121.0 . . ?
N8 C51 C46 110.1(4) . . ?
N8 C51 C50 130.7(4) . . ?
C46 C51 C50 119.2(4) . . ?
C57 C52 C53 121.0(4) . . ?
C57 C52 N9 119.4(4) . . ?
C53 C52 N9 119.6(4) . . ?
C52 C53 C54 119.5(5) . . ?
C52 C53 H53 120.3 . . ?
C54 C53 H53 120.3 . . ?
C55 C54 C53 120.0(5) . . ?
C55 C54 H54 120.0 . . ?
C53 C54 H54 120.0 . . ?
C56 C55 C54 119.5(4) . . ?
C56 C55 H55 120.2 . . ?
C54 C55 H55 120.2 . . ?
C55 C56 C57 121.1(5) . . ?
C55 C56 H56 119.5 . . ?
C57 C56 H56 119.5 . . ?
C52 C57 C56 118.8(5) . . ?
C52 C57 H57 120.6 . . ?
C56 C57 H57 120.6 . . ?
C59 C58 H58A 109.5 . . ?
C59 C58 H58B 109.5 . . ?
H58A C58 H58B 109.5 . . ?
C59 C58 H58C 109.5 . . ?
H58A C58 H58C 109.5 . . ?
H58B C58 H58C 109.5 . . ?
N10 C59 C58 177.1(8) . . ?
C61 C60 H60A 109.5 . . ?
C61 C60 H60B 109.5 . . ?
H60A C60 H60B 109.5 . . ?
C61 C60 H60C 109.5 . . ?
H60A C60 H60C 109.5 . . ?
H60B C60 H60C 109.5 . . ?
N11 C61 C60 178.5(6) . . ?
C63 C62 H62A 109.5 . . ?
C63 C62 H62B 109.5 . . ?
H62A C62 H62B 109.5 . . ?
C63 C62 H62C 109.5 . . ?
H62A C62 H62C 109.5 . . ?
H62B C62 H62C 109.5 . . ?
N12 C63 C62 178.0(8) . . ?

loop_
_geom_bond_atom_site_label_1
_geom_bond_atom_site_label_2
_geom_bond_distance
_geom_bond_site_symmetry_2
_geom_bond_publ_flag
Eu1 O3 2.345(3) . ?
Eu1 O1 2.374(3) . ?
Eu1 O5 2.422(3) . ?
Eu1 N4 2.563(3) . ?
Eu1 N1 2.571(3) . ?
Eu1 N5 2.594(3) . ?
Eu1 N7 2.597(3) . ?
Eu1 N2 2.661(3) . ?
Eu1 N8 2.745(3) . ?
O1 C1 1.283(6) . ?
O2 C1 1.242(5) . ?
O3 C20 1.266(5) . ?
O4 C20 1.246(5) . ?
O5 C39 1.272(5) . ?
O6 C39 1.246(5) . ?
N1 C2 1.342(5) . ?
N1 C6 1.355(5) . ?
N2 C7 1.327(5) . ?
N2 C13 1.398(5) . ?
N3 C7 1.377(5) . ?
N3 C8 1.401(5) . ?
N3 C14 1.445(5) . ?
N4 C21 1.342(5) . ?
N4 C25 1.355(5) . ?
N5 C26 1.332(5) . ?
N5 C32 1.395(5) . ?
N6 C26 1.379(5) . ?
N6 C27 1.396(5) . ?
N6 C33 1.453(6) . ?
N7 C40 1.333(5) . ?
N7 C44 1.348(5) . ?
N8 C45 1.325(5) . ?
N8 C51 1.395(5) . ?
N9 C45 1.383(5) . ?
N9 C46 1.399(5) . ?
N9 C52 1.443(5) . ?
C1 C2 1.527(6) . ?
C2 C3 1.397(6) . ?
C3 C4 1.381(7) . ?
C3 H3 0.9500 . ?
C4 C5 1.402(6) . ?
C4 H4 0.9500 . ?
C5 C6 1.390(6) . ?
C5 H5 0.9500 . ?
C6 C7 1.484(5) . ?
C8 C9 1.398(5) . ?
C8 C13 1.411(5) . ?
C9 C10 1.377(6) . ?
C9 H9 0.9500 . ?
C10 C11 1.406(6) . ?
C10 H10 0.9500 . ?
C11 C12 1.391(6) . ?
C11 H11 0.9500 . ?
C12 C13 1.394(6) . ?
C12 H12 0.9500 . ?
C14 C15 1.394(6) . ?
C14 C19 1.399(5) . ?
C15 C16 1.389(6) . ?
C15 H15 0.9500 . ?
C16 C17 1.396(7) . ?
C16 H16 0.9500 . ?
C17 C18 1.393(7) . ?
C17 H17 0.9500 . ?
C18 C19 1.385(6) . ?
C18 H18 0.9500 . ?
C19 H19 0.9500 . ?
C20 C21 1.528(6) . ?
C21 C22 1.396(6) . ?
C22 C23 1.390(6) . ?
C22 H22 0.9500 . ?
C23 C24 1.395(6) . ?
C23 H23 0.9500 . ?
C24 C25 1.394(6) . ?
C24 H24 0.9500 . ?
C25 C26 1.471(6) . ?
C27 C28 1.401(6) . ?
C27 C32 1.409(6) . ?
C28 C29 1.392(7) . ?
C28 H28 0.9500 . ?
C29 C30 1.401(7) . ?
C29 H29 0.9500 . ?
C30 C31 1.392(6) . ?
C30 H30 0.9500 . ?
C31 C32 1.409(6) . ?
C31 H31 0.9500 . ?
C33 C34 1.366(7) . ?
C33 C38 1.403(6) . ?
C34 C35 1.406(7) . ?
C34 H34 0.9500 . ?
C35 C36 1.393(8) . ?
C35 H35 0.9500 . ?
C36 C37 1.373(8) . ?
C36 H36 0.9500 . ?
C37 C38 1.407(7) . ?
C37 H37 0.9500 . ?
C38 H38 0.9500 . ?
C39 C40 1.533(6) . ?
C40 C41 1.389(6) . ?
C41 C42 1.390(6) . ?
C41 H41 0.9500 . ?
C42 C43 1.382(6) . ?
C42 H42 0.9500 . ?
C43 C44 1.408(6) . ?
C43 H43 0.9500 . ?
C44 C45 1.470(6) . ?
C46 C47 1.394(6) . ?
C46 C51 1.399(6) . ?
C47 C48 1.380(6) . ?
C47 H47 0.9500 . ?
C48 C49 1.414(6) . ?
C48 H48 0.9500 . ?
C49 C50 1.383(6) . ?
C49 H49 0.9500 . ?
C50 C51 1.406(6) . ?
C50 H50 0.9500 . ?
C52 C57 1.383(6) . ?
C52 C53 1.388(6) . ?
C53 C54 1.399(6) . ?
C53 H53 0.9500 . ?
C54 C55 1.390(8) . ?
C54 H54 0.9500 . ?
C55 C56 1.381(8) . ?
C55 H55 0.9500 . ?
C56 C57 1.397(6) . ?
C56 H56 0.9500 . ?
C57 H57 0.9500 . ?
C58 C59 1.469(10) . ?
C58 H58A 0.9800 . ?
C58 H58B 0.9800 . ?
C58 H58C 0.9800 . ?
C59 N10 1.110(8) . ?
C60 C61 1.455(8) . ?
C60 H60A 0.9800 . ?
C60 H60B 0.9800 . ?
C60 H60C 0.9800 . ?
C61 N11 1.139(7) . ?
C62 C63 1.460(9) . ?
C62 H62A 0.9800 . ?
C62 H62B 0.9800 . ?
C62 H62C 0.9800 . ?
C63 N12 1.137(8) . ?

loop_
_geom_torsion_atom_site_label_1
_geom_torsion_atom_site_label_2
_geom_torsion_atom_site_label_3
_geom_torsion_atom_site_label_4
_geom_torsion
_geom_torsion_site_symmetry_1
_geom_torsion_site_symmetry_2
_geom_torsion_site_symmetry_3
_geom_torsion_site_symmetry_4
_geom_torsion_publ_flag
O3 Eu1 O1 C1 -60.5(3) . . . . ?
O5 Eu1 O1 C1 -136.9(3) . . . . ?
N4 Eu1 O1 C1 -125.3(3) . . . . ?
N1 Eu1 O1 C1 9.1(3) . . . . ?
N5 Eu1 O1 C1 170.4(3) . . . . ?
N7 Eu1 O1 C1 116.9(3) . . . . ?
N2 Eu1 O1 C1 12.7(4) . . . . ?
N8 Eu1 O1 C1 81.4(3) . . . . ?
O1 Eu1 O3 C20 -75.9(4) . . . . ?
O5 Eu1 O3 C20 68.4(4) . . . . ?
N4 Eu1 O3 C20 2.0(3) . . . . ?
N1 Eu1 O3 C20 -139.8(4) . . . . ?
N5 Eu1 O3 C20 -3.3(4) . . . . ?
N7 Eu1 O3 C20 106.8(4) . . . . ?
N2 Eu1 O3 C20 155.0(4) . . . . ?
N8 Eu1 O3 C20 -150.3(3) . . . . ?
O3 Eu1 O5 C39 -178.5(3) . . . . ?
O1 Eu1 O5 C39 -101.3(3) . . . . ?
N4 Eu1 O5 C39 -113.7(3) . . . . ?
N1 Eu1 O5 C39 134.5(3) . . . . ?
N5 Eu1 O5 C39 -48.9(3) . . . . ?
N7 Eu1 O5 C39 29.3(3) . . . . ?
N2 Eu1 O5 C39 102.5(3) . . . . ?
N8 Eu1 O5 C39 30.4(3) . . . . ?
O3 Eu1 N1 C2 82.9(3) . . . . ?
O1 Eu1 N1 C2 -13.3(3) . . . . ?
O5 Eu1 N1 C2 133.5(3) . . . . ?
N4 Eu1 N1 C2 41.8(3) . . . . ?
N5 Eu1 N1 C2 -41.5(3) . . . . ?
N7 Eu1 N1 C2 -142.5(3) . . . . ?
N2 Eu1 N1 C2 169.8(3) . . . . ?
N8 Eu1 N1 C2 -104.1(3) . . . . ?
O3 Eu1 N1 C6 -84.8(3) . . . . ?
O1 Eu1 N1 C6 179.0(3) . . . . ?
O5 Eu1 N1 C6 -34.2(4) . . . . ?
N4 Eu1 N1 C6 -125.8(3) . . . . ?
N5 Eu1 N1 C6 150.8(3) . . . . ?
N7 Eu1 N1 C6 49.8(3) . . . . ?
N2 Eu1 N1 C6 2.1(3) . . . . ?
N8 Eu1 N1 C6 88.2(3) . . . . ?
O3 Eu1 N2 C7 82.4(3) . . . . ?
O1 Eu1 N2 C7 5.1(3) . . . . ?
O5 Eu1 N2 C7 167.5(3) . . . . ?
N4 Eu1 N2 C7 117.8(3) . . . . ?
N1 Eu1 N2 C7 8.7(2) . . . . ?
N5 Eu1 N2 C7 -131.0(3) . . . . ?
N7 Eu1 N2 C7 -129.2(3) . . . . ?
N8 Eu1 N2 C7 -65.6(3) . . . . ?
O3 Eu1 N2 C13 -120.5(4) . . . . ?
O1 Eu1 N2 C13 162.3(3) . . . . ?
O5 Eu1 N2 C13 -35.4(3) . . . . ?
N4 Eu1 N2 C13 -85.1(4) . . . . ?
N1 Eu1 N2 C13 165.9(4) . . . . ?
N5 Eu1 N2 C13 26.1(5) . . . . ?
N7 Eu1 N2 C13 28.0(3) . . . . ?
N8 Eu1 N2 C13 91.6(4) . . . . ?
O3 Eu1 N4 C21 -0.9(3) . . . . ?
O1 Eu1 N4 C21 91.6(3) . . . . ?
O5 Eu1 N4 C21 -95.9(3) . . . . ?
N1 Eu1 N4 C21 42.3(3) . . . . ?
N5 Eu1 N4 C21 174.3(3) . . . . ?
N7 Eu1 N4 C21 -133.5(3) . . . . ?
N2 Eu1 N4 C21 -39.8(4) . . . . ?
N8 Eu1 N4 C21 146.3(3) . . . . ?
O3 Eu1 N4 C25 174.0(4) . . . . ?
O1 Eu1 N4 C25 -93.5(3) . . . . ?
O5 Eu1 N4 C25 79.0(3) . . . . ?
N1 Eu1 N4 C25 -142.8(3) . . . . ?
N5 Eu1 N4 C25 -10.8(3) . . . . ?
N7 Eu1 N4 C25 41.5(3) . . . . ?
N2 Eu1 N4 C25 135.1(3) . . . . ?
N8 Eu1 N4 C25 -38.8(4) . . . . ?
O3 Eu1 N5 C26 21.1(4) . . . . ?
O1 Eu1 N5 C26 98.0(3) . . . . ?
O5 Eu1 N5 C26 -53.1(3) . . . . ?
N4 Eu1 N5 C26 15.7(3) . . . . ?
N1 Eu1 N5 C26 123.8(3) . . . . ?
N7 Eu1 N5 C26 -118.1(3) . . . . ?
N2 Eu1 N5 C26 -116.3(3) . . . . ?
N8 Eu1 N5 C26 -179.2(3) . . . . ?
O3 Eu1 N5 C32 -179.2(4) . . . . ?
O1 Eu1 N5 C32 -102.3(4) . . . . ?
O5 Eu1 N5 C32 106.6(4) . . . . ?
N4 Eu1 N5 C32 175.4(4) . . . . ?
N1 Eu1 N5 C32 -76.5(4) . . . . ?
N7 Eu1 N5 C32 41.7(4) . . . . ?
N2 Eu1 N5 C32 43.5(5) . . . . ?
N8 Eu1 N5 C32 -19.5(4) . . . . ?
O3 Eu1 N7 C40 -58.1(3) . . . . ?
O1 Eu1 N7 C40 125.8(3) . . . . ?
O5 Eu1 N7 C40 -14.3(2) . . . . ?
N4 Eu1 N7 C40 24.4(3) . . . . ?
N1 Eu1 N7 C40 -151.5(2) . . . . ?
N5 Eu1 N7 C40 71.1(3) . . . . ?
N2 Eu1 N7 C40 -107.9(3) . . . . ?
N8 Eu1 N7 C40 166.7(3) . . . . ?
O3 Eu1 N7 C44 121.9(3) . . . . ?
O1 Eu1 N7 C44 -54.3(3) . . . . ?
O5 Eu1 N7 C44 165.6(3) . . . . ?
N4 Eu1 N7 C44 -155.7(3) . . . . ?
N1 Eu1 N7 C44 28.5(3) . . . . ?
N5 Eu1 N7 C44 -109.0(3) . . . . ?
N2 Eu1 N7 C44 72.0(3) . . . . ?
N8 Eu1 N7 C44 -13.4(3) . . . . ?
O3 Eu1 N8 C45 -109.6(3) . . . . ?
O1 Eu1 N8 C45 174.5(3) . . . . ?
O5 Eu1 N8 C45 21.2(3) . . . . ?
N4 Eu1 N8 C45 120.9(3) . . . . ?
N1 Eu1 N8 C45 -120.0(3) . . . . ?
N5 Eu1 N8 C45 96.2(3) . . . . ?
N7 Eu1 N8 C45 22.3(2) . . . . ?
N2 Eu1 N8 C45 -54.7(3) . . . . ?
O3 Eu1 N8 C51 32.1(4) . . . . ?
O1 Eu1 N8 C51 -43.8(3) . . . . ?
O5 Eu1 N8 C51 162.9(3) . . . . ?
N4 Eu1 N8 C51 -97.4(4) . . . . ?
N1 Eu1 N8 C51 21.7(3) . . . . ?
N5 Eu1 N8 C51 -122.1(3) . . . . ?
N7 Eu1 N8 C51 163.9(4) . . . . ?
N2 Eu1 N8 C51 87.0(3) . . . . ?
Eu1 O1 C1 O2 178.8(3) . . . . ?
Eu1 O1 C1 C2 -4.2(5) . . . . ?
C6 N1 C2 C3 2.5(6) . . . . ?
Eu1 N1 C2 C3 -165.8(3) . . . . ?
C6 N1 C2 C1 -175.2(3) . . . . ?
Eu1 N1 C2 C1 16.5(4) . . . . ?
O2 C1 C2 N1 168.1(4) . . . . ?
O1 C1 C2 N1 -9.1(5) . . . . ?
O2 C1 C2 C3 -9.5(6) . . . . ?
O1 C1 C2 C3 173.2(4) . . . . ?
N1 C2 C3 C4 -0.9(7) . . . . ?
C1 C2 C3 C4 176.6(4) . . . . ?
C2 C3 C4 C5 -1.5(7) . . . . ?
C3 C4 C5 C6 2.3(7) . . . . ?
C2 N1 C6 C5 -1.7(6) . . . . ?
Eu1 N1 C6 C5 165.8(3) . . . . ?
C2 N1 C6 C7 -178.8(3) . . . . ?
Eu1 N1 C6 C7 -11.3(4) . . . . ?
C4 C5 C6 N1 -0.7(7) . . . . ?
C4 C5 C6 C7 176.1(4) . . . . ?
C13 N2 C7 N3 -0.8(4) . . . . ?
Eu1 N2 C7 N3 162.9(2) . . . . ?
C13 N2 C7 C6 177.3(3) . . . . ?
Eu1 N2 C7 C6 -19.0(5) . . . . ?
C8 N3 C7 N2 0.5(4) . . . . ?
C14 N3 C7 N2 -164.7(4) . . . . ?
C8 N3 C7 C6 -177.4(4) . . . . ?
C14 N3 C7 C6 17.3(6) . . . . ?
N1 C6 C7 N2 20.3(5) . . . . ?
C5 C6 C7 N2 -156.7(4) . . . . ?
N1 C6 C7 N3 -161.9(4) . . . . ?
C5 C6 C7 N3 21.1(6) . . . . ?
C7 N3 C8 C9 -176.6(4) . . . . ?
C14 N3 C8 C9 -10.1(6) . . . . ?
C7 N3 C8 C13 0.0(4) . . . . ?
C14 N3 C8 C13 166.4(3) . . . . ?
N3 C8 C9 C10 176.5(4) . . . . ?
C13 C8 C9 C10 0.5(6) . . . . ?
C8 C9 C10 C11 1.5(7) . . . . ?
C9 C10 C11 C12 -0.9(7) . . . . ?
C10 C11 C12 C13 -1.8(7) . . . . ?
C11 C12 C13 N2 -175.9(4) . . . . ?
C11 C12 C13 C8 3.6(6) . . . . ?
C7 N2 C13 C12 -179.7(4) . . . . ?
Eu1 N2 C13 C12 21.4(7) . . . . ?
C7 N2 C13 C8 0.7(4) . . . . ?
Eu1 N2 C13 C8 -158.1(3) . . . . ?
C9 C8 C13 C12 -3.1(6) . . . . ?
N3 C8 C13 C12 180.0(4) . . . . ?
C9 C8 C13 N2 176.5(4) . . . . ?
N3 C8 C13 N2 -0.4(4) . . . . ?
C7 N3 C14 C15 56.9(6) . . . . ?
C8 N3 C14 C15 -106.3(4) . . . . ?
C7 N3 C14 C19 -126.7(4) . . . . ?
C8 N3 C14 C19 70.2(5) . . . . ?
C19 C14 C15 C16 0.2(6) . . . . ?
N3 C14 C15 C16 176.6(4) . . . . ?
C14 C15 C16 C17 -0.2(6) . . . . ?
C15 C16 C17 C18 0.0(7) . . . . ?
C16 C17 C18 C19 0.1(7) . . . . ?
C17 C18 C19 C14 0.0(6) . . . . ?
C15 C14 C19 C18 -0.1(6) . . . . ?
N3 C14 C19 C18 -176.5(4) . . . . ?
Eu1 O3 C20 O4 178.1(3) . . . . ?
Eu1 O3 C20 C21 -2.6(5) . . . . ?
C25 N4 C21 C22 2.5(6) . . . . ?
Eu1 N4 C21 C22 177.7(3) . . . . ?
C25 N4 C21 C20 -175.0(4) . . . . ?
Eu1 N4 C21 C20 0.2(5) . . . . ?
O4 C20 C21 N4 -179.3(4) . . . . ?
O3 C20 C21 N4 1.4(6) . . . . ?
O4 C20 C21 C22 3.2(7) . . . . ?
O3 C20 C21 C22 -176.1(4) . . . . ?
N4 C21 C22 C23 -0.4(7) . . . . ?
C20 C21 C22 C23 176.9(4) . . . . ?
C21 C22 C23 C24 -0.9(7) . . . . ?
C22 C23 C24 C25 0.1(7) . . . . ?
C21 N4 C25 C24 -3.4(6) . . . . ?
Eu1 N4 C25 C24 -178.2(3) . . . . ?
C21 N4 C25 C26 179.9(4) . . . . ?
Eu1 N4 C25 C26 5.1(5) . . . . ?
C23 C24 C25 N4 2.1(6) . . . . ?
C23 C24 C25 C26 178.3(4) . . . . ?
C32 N5 C26 N6 -1.3(5) . . . . ?
Eu1 N5 C26 N6 163.9(3) . . . . ?
C32 N5 C26 C25 173.8(4) . . . . ?
Eu1 N5 C26 C25 -21.0(5) . . . . ?
C27 N6 C26 N5 1.3(5) . . . . ?
C33 N6 C26 N5 -166.3(4) . . . . ?
C27 N6 C26 C25 -173.5(4) . . . . ?
C33 N6 C26 C25 18.9(7) . . . . ?
N4 C25 C26 N5 10.9(6) . . . . ?
C24 C25 C26 N5 -165.6(4) . . . . ?
N4 C25 C26 N6 -174.7(4) . . . . ?
C24 C25 C26 N6 8.8(7) . . . . ?
C26 N6 C27 C28 179.2(5) . . . . ?
C33 N6 C27 C28 -12.0(7) . . . . ?
C26 N6 C27 C32 -0.6(5) . . . . ?
C33 N6 C27 C32 168.1(4) . . . . ?
N6 C27 C28 C29 -178.5(5) . . . . ?
C32 C27 C28 C29 1.4(7) . . . . ?
C27 C28 C29 C30 -1.0(7) . . . . ?
C28 C29 C30 C31 -0.7(8) . . . . ?
C29 C30 C31 C32 1.8(7) . . . . ?
C26 N5 C32 C31 -178.9(5) . . . . ?
Eu1 N5 C32 C31 19.7(8) . . . . ?
C26 N5 C32 C27 0.9(5) . . . . ?
Eu1 N5 C32 C27 -160.5(3) . . . . ?
C30 C31 C32 N5 178.4(5) . . . . ?
C30 C31 C32 C27 -1.4(7) . . . . ?
N6 C27 C32 N5 -0.1(5) . . . . ?
C28 C27 C32 N5 180.0(4) . . . . ?
N6 C27 C32 C31 179.7(4) . . . . ?
C28 C27 C32 C31 -0.2(7) . . . . ?
C26 N6 C33 C34 62.0(6) . . . . ?
C27 N6 C33 C34 -103.8(5) . . . . ?
C26 N6 C33 C38 -122.0(5) . . . . ?
C27 N6 C33 C38 72.2(5) . . . . ?
C38 C33 C34 C35 0.8(7) . . . . ?
N6 C33 C34 C35 176.6(4) . . . . ?
C33 C34 C35 C36 -1.3(7) . . . . ?
C34 C35 C36 C37 1.3(7) . . . . ?
C35 C36 C37 C38 -0.8(7) . . . . ?
C34 C33 C38 C37 -0.3(6) . . . . ?
N6 C33 C38 C37 -176.1(4) . . . . ?
C36 C37 C38 C33 0.3(7) . . . . ?
Eu1 O5 C39 O6 142.5(4) . . . . ?
Eu1 O5 C39 C40 -39.0(4) . . . . ?
C44 N7 C40 C41 -1.2(6) . . . . ?
Eu1 N7 C40 C41 178.8(3) . . . . ?
C44 N7 C40 C39 -177.5(3) . . . . ?
Eu1 N7 C40 C39 2.5(4) . . . . ?
O6 C39 C40 N7 -159.4(4) . . . . ?
O5 C39 C40 N7 21.9(5) . . . . ?
O6 C39 C40 C41 24.3(6) . . . . ?
O5 C39 C40 C41 -154.4(4) . . . . ?
N7 C40 C41 C42 -0.2(6) . . . . ?
C39 C40 C41 C42 175.8(4) . . . . ?
C40 C41 C42 C43 1.7(6) . . . . ?
C41 C42 C43 C44 -1.8(6) . . . . ?
C40 N7 C44 C43 1.0(6) . . . . ?
Eu1 N7 C44 C43 -178.9(3) . . . . ?
C40 N7 C44 C45 -176.6(3) . . . . ?
Eu1 N7 C44 C45 3.5(4) . . . . ?
C42 C43 C44 N7 0.5(6) . . . . ?
C42 C43 C44 C45 177.8(4) . . . . ?
C51 N8 C45 N9 -2.3(4) . . . . ?
Eu1 N8 C45 N9 150.2(3) . . . . ?
C51 N8 C45 C44 174.9(3) . . . . ?
Eu1 N8 C45 C44 -32.6(4) . . . . ?
C46 N9 C45 N8 1.5(4) . . . . ?
C52 N9 C45 N8 -170.6(4) . . . . ?
C46 N9 C45 C44 -175.5(4) . . . . ?
C52 N9 C45 C44 12.4(6) . . . . ?
N7 C44 C45 N8 21.5(5) . . . . ?
C43 C44 C45 N8 -156.0(4) . . . . ?
N7 C44 C45 N9 -161.7(4) . . . . ?
C43 C44 C45 N9 20.8(6) . . . . ?
C45 N9 C46 C47 -179.5(4) . . . . ?
C52 N9 C46 C47 -6.9(7) . . . . ?
C45 N9 C46 C51 -0.1(4) . . . . ?
C52 N9 C46 C51 172.6(4) . . . . ?
C51 C46 C47 C48 1.9(6) . . . . ?
N9 C46 C47 C48 -178.8(4) . . . . ?
C46 C47 C48 C49 0.1(7) . . . . ?
C47 C48 C49 C50 -1.0(7) . . . . ?
C48 C49 C50 C51 -0.1(7) . . . . ?
C45 N8 C51 C46 2.2(4) . . . . ?
Eu1 N8 C51 C46 -141.3(3) . . . . ?
C45 N8 C51 C50 -176.5(4) . . . . ?
Eu1 N8 C51 C50 40.1(6) . . . . ?
C47 C46 C51 N8 178.2(4) . . . . ?
N9 C46 C51 N8 -1.3(4) . . . . ?
C47 C46 C51 C50 -3.0(6) . . . . ?
N9 C46 C51 C50 177.5(4) . . . . ?
C49 C50 C51 N8 -179.5(4) . . . . ?
C49 C50 C51 C46 2.0(6) . . . . ?
C45 N9 C52 C57 -123.2(5) . . . . ?
C46 N9 C52 C57 65.9(5) . . . . ?
C45 N9 C52 C53 59.1(6) . . . . ?
C46 N9 C52 C53 -111.7(5) . . . . ?
C57 C52 C53 C54 -1.1(7) . . . . ?
N9 C52 C53 C54 176.5(4) . . . . ?
C52 C53 C54 C55 -0.4(7) . . . . ?
C53 C54 C55 C56 1.6(8) . . . . ?
C54 C55 C56 C57 -1.3(8) . . . . ?
C53 C52 C57 C56 1.4(7) . . . . ?
N9 C52 C57 C56 -176.2(4) . . . . ?
C55 C56 C57 C52 -0.2(7) . . . . ?

loop_
_platon_squeeze_void_nr
_platon_squeeze_void_average_x
_platon_squeeze_void_average_y
_platon_squeeze_void_average_z
_platon_squeeze_void_volume
_platon_squeeze_void_count_electrons
_platon_squeeze_void_content
1 0.087 0.429 0.829 91 18 ' '
2 -0.087 0.571 0.171 91 18 ' '
3 0.055 0.028 0.440 7 1 ' '
4 0.234 0.085 0.821 9 1 ' '
5 0.500 1.000 0.500 25 2 ' '
6 0.766 0.914 0.178 9 1 ' '
7 0.944 0.972 0.559 7 1 ' '
